data_4038271
loop_
_publ_author_name
'Cheng, Haiyang'
'Yao, Xinbo'
'Yin, Shiwei'
'Wang, Tao'
'Zhang, Zunting'

_publ_section_title
;
 Stereoselective Synthesis of (E)-3-alkylideneoxindoles via
 Gold(I)-Catalyzed Cross-Coupling of 3-Diazooxindoles with Diazoesters.
;
_journal_name_full 'The Journal of organic chemistry'
_journal_paper_doi 10.1021/acs.joc.0c00156
_journal_year 2020
_chemical_formula_moiety 'C24 H19 N O3'
_chemical_formula_sum 'C24 H19 N O3'
_chemical_formula_weight 369.40
_space_group_crystal_system monoclinic
_space_group_IT_number 14
_space_group_name_Hall '-P 2ybc'
_space_group_name_H-M_alt 'P 1 21/c 1'
_atom_sites_solution_hydrogens geom
_atom_sites_solution_primary dual
_audit_creation_date 2019-05-23
_audit_creation_method
;
Olex2 1.2
(compiled 2018.05.29 svn.r3508 for OlexSys, GUI svn.r5506)
;
_cell_angle_alpha 90
_cell_angle_beta 98.814(4)
_cell_angle_gamma 90
_cell_formula_units_Z 4
_cell_length_a 8.3224(8)
_cell_length_b 20.450(2)
_cell_length_c 11.4338(11)
_cell_measurement_reflns_used 9907
_cell_measurement_temperature 283
_cell_measurement_theta_max 68.129
_cell_measurement_theta_min 4.324
_cell_volume 1923.0(3)
_computing_cell_refinement 'SAINT V8.38A (?, 2016)'
_computing_data_reduction 'SAINT V8.38A (?, 2016)'
_computing_molecular_graphics 'Olex2 (Dolomanov et al., 2009)'
_computing_publication_material 'Olex2 (Dolomanov et al., 2009)'
_computing_structure_refinement 'XL (Sheldrick, 2008)'
_computing_structure_solution 'XT (Sheldrick, 2015)'
_diffrn_ambient_temperature 283.19
_diffrn_measured_fraction_theta_full 0.999
_diffrn_measured_fraction_theta_max 0.998
_diffrn_measurement_device_type 'Bruker APEX-II CCD'
_diffrn_measurement_method '\f and \w scans'
_diffrn_radiation_type CuK\a
_diffrn_radiation_wavelength 1.54178
_diffrn_reflns_av_R_equivalents 0.0314
_diffrn_reflns_av_unetI/netI 0.0169
_diffrn_reflns_Laue_measured_fraction_full 0.999
_diffrn_reflns_Laue_measured_fraction_max 0.998
_diffrn_reflns_limit_h_max 10
_diffrn_reflns_limit_h_min -9
_diffrn_reflns_limit_k_max 24
_diffrn_reflns_limit_k_min -24
_diffrn_reflns_limit_l_max 13
_diffrn_reflns_limit_l_min -13
_diffrn_reflns_number 26568
_diffrn_reflns_point_group_measured_fraction_full 0.999
_diffrn_reflns_point_group_measured_fraction_max 0.998
_diffrn_reflns_theta_full 67.679
_diffrn_reflns_theta_max 68.246
_diffrn_reflns_theta_min 4.324
_diffrn_standards_number 0
_exptl_absorpt_coefficient_mu 0.677
_exptl_absorpt_correction_T_max 0.7531
_exptl_absorpt_correction_T_min 0.6478
_exptl_absorpt_correction_type multi-scan
_exptl_absorpt_process_details
'SADABS-2016/2 (Bruker,2016/2) was used for absorption correction. wR2(int) was 0.1165 before and 0.0492 after correction. The Ratio of minimum to maximum transmission is 0.8602. The \l/2 correction factor is Not present.'
_exptl_crystal_colour 'clear light colourless'
_exptl_crystal_colour_lustre clear
_exptl_crystal_colour_modifier light
_exptl_crystal_colour_primary colourless
_exptl_crystal_density_diffrn 1.276
_exptl_crystal_description block
_exptl_crystal_F_000 776
_exptl_crystal_size_max 0.5
_exptl_crystal_size_mid 0.4
_exptl_crystal_size_min 0.3
_refine_diff_density_max 0.198
_refine_diff_density_min -0.162
_refine_diff_density_rms 0.030
_refine_ls_extinction_method none
_refine_ls_goodness_of_fit_ref 1.015
_refine_ls_hydrogen_treatment constr
_refine_ls_matrix_type full
_refine_ls_number_parameters 254
_refine_ls_number_reflns 3512
_refine_ls_number_restraints 0
_refine_ls_restrained_S_all 1.015
_refine_ls_R_factor_all 0.0418
_refine_ls_R_factor_gt 0.0389
_refine_ls_shift/su_max 0.001
_refine_ls_shift/su_mean 0.000
_refine_ls_structure_factor_coef Fsqd
_refine_ls_weighting_details 'w=1/[\s^2^(Fo^2^)+(0.0593P)^2^+0.3258P] where P=(Fo^2^+2Fc^2^)/3'
_refine_ls_weighting_scheme calc
_refine_ls_wR_factor_gt 0.1066
_refine_ls_wR_factor_ref 0.1096
_reflns_Friedel_coverage 0.000
_reflns_number_gt 3224
_reflns_number_total 3512
_reflns_threshold_expression 'I > 2\s(I)'
_cod_data_source_file jo0c00156_si_003.cif
_cod_data_source_block s
_cod_database_code 4038271
_shelx_shelxl_version_number 2014/7
_shelx_space_group_comment
;
The symmetry employed for this shelxl refinement is uniquely defined
by the following loop, which should always be used as a source of
symmetry information in preference to the above space-group names.
They are only intended as comments.
;
_shelx_estimated_absorpt_t_max 0.823
_shelx_estimated_absorpt_t_min 0.728
_olex2_refinement_description
;
1. Fixed Uiso
 At 1.2 times of:
  All C(H) groups, All C(H,H) groups
 At 1.5 times of:
  All C(H,H,H) groups
2.a Secondary CH2 refined with riding coordinates:
 C00K(H00A,H00B)
2.b Aromatic/amide H refined with riding coordinates:
 C007(H007), C00E(H00E), C00F(H00F), C00G(H00G), C00H(H00H), C00I(H00I),
 C00J(H00J), C00L(H00L), C00M(H00M), C00N(H00N), C00O(H00O), C00Q(H00Q),
 C00R(H00R), C00S(H00S)
2.c Idealised Me refined as rotating group:
 C00P(H00C,H00D,H00K)
;
_olex2_submission_special_instructions 'No special instructions were received'

loop_
_space_group_symop_operation_xyz
'x, y, z'
'-x, y+1/2, -z+1/2'
'-x, -y, -z'
'x, -y-1/2, z-1/2'

loop_
_atom_site_label
_atom_site_type_symbol
_atom_site_fract_x
_atom_site_fract_y
_atom_site_fract_z
_atom_site_U_iso_or_equiv
_atom_site_adp_type
_atom_site_occupancy
_atom_site_site_symmetry_order
_atom_site_calc_flag
_atom_site_refinement_flags_posn
_atom_site_refinement_flags_adp
_atom_site_refinement_flags_occupancy
_atom_site_disorder_assembly
_atom_site_disorder_group
O001 O 0.58457(12) 0.75680(5) 0.54050(9) 0.0614(3) Uani 1 1 d . . . . .
O002 O 0.74485(12) 0.65450(5) 0.73553(9) 0.0658(3) Uani 1 1 d . . . . .
N003 N 0.67026(13) 0.54594(5) 0.72257(10) 0.0530(3) Uani 1 1 d . . . . .
O004 O 0.49732(17) 0.77331(6) 0.71363(11) 0.0837(4) Uani 1 1 d . . . . .
C005 C 0.24952(15) 0.68728(5) 0.52985(10) 0.0458(3) Uani 1 1 d . . . . .
C006 C 0.40861(15) 0.55288(6) 0.62438(10) 0.0472(3) Uani 1 1 d . . . . .
C007 C 0.10955(16) 0.68225(6) 0.58089(11) 0.0522(3) Uani 1 1 d . . . . .
H007 H 0.1172 0.6703 0.6600 0.063 Uiso 1 1 calc R . . . .
C008 C 0.53107(15) 0.51012(6) 0.67516(10) 0.0485(3) Uani 1 1 d . . . . .
C009 C 0.81101(16) 0.47707(6) 0.88397(12) 0.0534(3) Uani 1 1 d . . . . .
C00A C 0.41318(15) 0.67736(6) 0.60106(10) 0.0469(3) Uani 1 1 d . . . . .
C00B C 0.47502(15) 0.61929(6) 0.63985(10) 0.0470(3) Uani 1 1 d . . . . .
C00C C 0.64553(16) 0.61168(6) 0.70494(11) 0.0500(3) Uani 1 1 d . . . . .
C00D C 0.50553(16) 0.74034(6) 0.62842(12) 0.0524(3) Uani 1 1 d . . . . .
C00E C 0.23600(18) 0.70418(7) 0.41105(11) 0.0572(3) Uani 1 1 d . . . . .
H00E H 0.3286 0.7078 0.3751 0.069 Uiso 1 1 calc R . . . .
C00F C -0.04121(18) 0.69479(7) 0.51587(14) 0.0620(4) Uani 1 1 d . . . . .
H00F H -0.1342 0.6916 0.5515 0.074 Uiso 1 1 calc R . . . .
C00G C 0.26096(17) 0.52751(7) 0.57226(13) 0.0588(3) Uani 1 1 d . . . . .
H00G H 0.1782 0.5551 0.5377 0.071 Uiso 1 1 calc R . . . .
C00H C 0.0835(2) 0.71556(7) 0.34631(13) 0.0685(4) Uani 1 1 d . . . . .
H00H H 0.0741 0.7257 0.2663 0.082 Uiso 1 1 calc R . . . .
C00I C 0.50959(18) 0.44328(6) 0.67551(13) 0.0591(3) Uani 1 1 d . . . . .
H00I H 0.5921 0.4155 0.7098 0.071 Uiso 1 1 calc R . . . .
C00J C -0.05409(19) 0.71197(7) 0.39913(15) 0.0680(4) Uani 1 1 d . . . . .
H00J H -0.1554 0.7212 0.3557 0.082 Uiso 1 1 calc R . . . .
C00K C 0.82455(17) 0.51726(8) 0.77521(13) 0.0621(4) Uani 1 1 d . . . . .
H00A H 0.9031 0.5520 0.7963 0.074 Uiso 1 1 calc R . . . .
H00B H 0.8648 0.4897 0.7170 0.074 Uiso 1 1 calc R . . . .
C00L C 0.23806(18) 0.46021(7) 0.57221(15) 0.0668(4) Uani 1 1 d . . . . .
H00L H 0.1390 0.4427 0.5376 0.080 Uiso 1 1 calc R . . . .
C00M C 0.36084(19) 0.41901(7) 0.62307(14) 0.0661(4) Uani 1 1 d . . . . .
H00M H 0.3430 0.3741 0.6220 0.079 Uiso 1 1 calc R . . . .
C00N C 0.7339(2) 0.50065(9) 0.97208(14) 0.0763(5) Uani 1 1 d . . . . .
H00N H 0.6902 0.5426 0.9659 0.092 Uiso 1 1 calc R . . . .
C00O C 0.8769(2) 0.41525(8) 0.89681(16) 0.0793(5) Uani 1 1 d . . . . .
H00O H 0.9322 0.3987 0.8385 0.095 Uiso 1 1 calc R . . . .
C00P C 0.6595(2) 0.82077(8) 0.5496(2) 0.0894(6) Uani 1 1 d . . . . .
H00C H 0.7077 0.8292 0.4800 0.134 Uiso 1 1 calc GR . . . .
H00D H 0.7420 0.8222 0.6181 0.134 Uiso 1 1 calc GR . . . .
H00K H 0.5785 0.8534 0.5566 0.134 Uiso 1 1 calc GR . . . .
C00Q C 0.8624(3) 0.37780(10) 0.9938(2) 0.1024(7) Uani 1 1 d . . . . .
H00Q H 0.9071 0.3360 1.0007 0.123 Uiso 1 1 calc R . . . .
C00R C 0.7830(3) 0.40150(13) 1.0800(2) 0.1037(7) Uani 1 1 d . . . . .
H00R H 0.7717 0.3758 1.1454 0.124 Uiso 1 1 calc R . . . .
C00S C 0.7197(3) 0.46312(13) 1.07029(17) 0.1020(7) Uani 1 1 d . . . . .
H00S H 0.6669 0.4798 1.1298 0.122 Uiso 1 1 calc R . . . .

loop_
_atom_site_aniso_label
_atom_site_aniso_U_11
_atom_site_aniso_U_22
_atom_site_aniso_U_33
_atom_site_aniso_U_23
_atom_site_aniso_U_13
_atom_site_aniso_U_12
O001 0.0654(6) 0.0491(5) 0.0724(6) 0.0079(4) 0.0192(5) -0.0083(4)
O002 0.0624(6) 0.0556(6) 0.0750(6) 0.0049(5) -0.0041(5) -0.0163(4)
N003 0.0496(6) 0.0482(6) 0.0583(6) 0.0076(5) -0.0012(5) -0.0028(4)
O004 0.1051(9) 0.0673(7) 0.0852(8) -0.0271(6) 0.0355(7) -0.0214(6)
C005 0.0547(7) 0.0356(5) 0.0477(6) 0.0014(4) 0.0099(5) 0.0000(5)
C006 0.0521(6) 0.0427(6) 0.0462(6) 0.0026(5) 0.0056(5) -0.0030(5)
C007 0.0586(7) 0.0477(7) 0.0519(7) 0.0037(5) 0.0131(6) 0.0013(5)
C008 0.0516(7) 0.0455(6) 0.0481(6) 0.0029(5) 0.0063(5) -0.0029(5)
C009 0.0493(7) 0.0489(7) 0.0579(7) 0.0006(5) -0.0053(5) 0.0029(5)
C00A 0.0521(7) 0.0442(6) 0.0457(6) 0.0018(5) 0.0120(5) -0.0018(5)
C00B 0.0510(6) 0.0434(6) 0.0461(6) 0.0026(5) 0.0056(5) -0.0044(5)
C00C 0.0539(7) 0.0478(7) 0.0473(6) 0.0047(5) 0.0050(5) -0.0065(5)
C00D 0.0551(7) 0.0432(6) 0.0601(7) 0.0012(5) 0.0125(6) -0.0003(5)
C00E 0.0706(8) 0.0529(7) 0.0495(7) 0.0033(5) 0.0131(6) -0.0041(6)
C00F 0.0542(7) 0.0500(7) 0.0822(10) 0.0022(7) 0.0119(7) -0.0009(6)
C00G 0.0544(7) 0.0488(7) 0.0693(8) 0.0010(6) -0.0027(6) -0.0029(6)
C00H 0.0916(11) 0.0572(8) 0.0513(7) 0.0082(6) -0.0060(7) -0.0080(7)
C00I 0.0626(8) 0.0440(7) 0.0689(8) 0.0033(6) 0.0046(6) 0.0020(6)
C00J 0.0655(9) 0.0493(7) 0.0820(10) 0.0053(7) -0.0118(8) -0.0052(6)
C00K 0.0494(7) 0.0660(9) 0.0693(8) 0.0085(7) 0.0041(6) 0.0047(6)
C00L 0.0596(8) 0.0529(8) 0.0836(10) -0.0031(7) -0.0028(7) -0.0125(6)
C00M 0.0729(9) 0.0420(7) 0.0817(10) -0.0009(6) 0.0061(7) -0.0079(6)
C00N 0.0924(12) 0.0701(10) 0.0659(9) 0.0025(8) 0.0104(8) 0.0232(9)
C00O 0.0895(12) 0.0610(9) 0.0836(11) 0.0011(8) 0.0009(9) 0.0217(8)
C00P 0.0907(12) 0.0550(9) 0.1264(16) 0.0167(9) 0.0293(11) -0.0196(8)
C00Q 0.1182(17) 0.0660(11) 0.1134(16) 0.0302(11) -0.0128(14) 0.0133(11)
C00R 0.1030(15) 0.1145(17) 0.0857(13) 0.0472(13) -0.0104(11) -0.0037(13)
C00S 0.1070(15) 0.137(2) 0.0637(10) 0.0153(11) 0.0186(10) 0.0214(14)

loop_
_atom_type_symbol
_atom_type_description
_atom_type_scat_dispersion_real
_atom_type_scat_dispersion_imag
_atom_type_scat_source
C C 0.0181 0.0091 'International Tables Vol C Tables 4.2.6.8 and 6.1.1.4'
H H 0.0000 0.0000 'International Tables Vol C Tables 4.2.6.8 and 6.1.1.4'
N N 0.0311 0.0180 'International Tables Vol C Tables 4.2.6.8 and 6.1.1.4'
O O 0.0492 0.0322 'International Tables Vol C Tables 4.2.6.8 and 6.1.1.4'

loop_
_geom_angle_atom_site_label_1
_geom_angle_atom_site_label_2
_geom_angle_atom_site_label_3
_geom_angle
_geom_angle_site_symmetry_1
_geom_angle_site_symmetry_3
_geom_angle_publ_flag
C00D O001 C00P 115.70(13) . . ?
C008 N003 C00K 124.86(11) . . ?
C00C N003 C008 110.97(10) . . ?
C00C N003 C00K 124.01(11) . . ?
C007 C005 C00A 121.16(11) . . ?
C007 C005 C00E 118.90(12) . . ?
C00E C005 C00A 119.90(11) . . ?
C008 C006 C00B 106.94(11) . . ?
C00G C006 C008 119.16(12) . . ?
C00G C006 C00B 133.89(12) . . ?
C00F C007 C005 120.87(12) . . ?
C006 C008 N003 109.80(11) . . ?
C00I C008 N003 127.92(12) . . ?
C00I C008 C006 122.28(12) . . ?
C00N C009 C00K 121.29(13) . . ?
C00N C009 C00O 118.10(15) . . ?
C00O C009 C00K 120.60(14) . . ?
C005 C00A C00D 113.04(10) . . ?
C00B C00A C005 124.97(11) . . ?
C00B C00A C00D 121.98(11) . . ?
C006 C00B C00C 105.84(10) . . ?
C00A C00B C006 131.38(11) . . ?
C00A C00B C00C 122.63(11) . . ?
O002 C00C N003 125.67(12) . . ?
O002 C00C C00B 127.89(12) . . ?
N003 C00C C00B 106.44(10) . . ?
O001 C00D C00A 110.83(11) . . ?
O004 C00D O001 124.86(13) . . ?
O004 C00D C00A 124.05(12) . . ?
C00H C00E C005 119.58(14) . . ?
C00J C00F C007 120.11(14) . . ?
C006 C00G C00L 119.00(13) . . ?
C00J C00H C00E 120.77(13) . . ?
C008 C00I C00M 117.56(13) . . ?
C00F C00J C00H 119.72(14) . . ?
N003 C00K C009 112.81(12) . . ?
C00M C00L C00G 120.74(13) . . ?
C00L C00M C00I 121.26(13) . . ?
C009 C00N C00S 120.89(17) . . ?
C00Q C00O C009 121.14(19) . . ?
C00R C00Q C00O 120.12(19) . . ?
C00Q C00R C00S 119.72(18) . . ?
C00R C00S C00N 120.0(2) . . ?

loop_
_geom_bond_atom_site_label_1
_geom_bond_atom_site_label_2
_geom_bond_distance
_geom_bond_site_symmetry_2
_geom_bond_publ_flag
O001 C00D 1.3263(16) . ?
O001 C00P 1.4461(18) . ?
O002 C00C 1.2181(15) . ?
N003 C008 1.4070(16) . ?
N003 C00C 1.3702(16) . ?
N003 C00K 1.4555(17) . ?
O004 C00D 1.1953(17) . ?
C005 C007 1.3844(18) . ?
C005 C00A 1.4898(18) . ?
C005 C00E 1.3893(17) . ?
C006 C008 1.3997(17) . ?
C006 C00B 1.4667(16) . ?
C006 C00G 1.3819(18) . ?
C007 C00F 1.381(2) . ?
C008 C00I 1.3787(18) . ?
C009 C00K 1.509(2) . ?
C009 C00N 1.363(2) . ?
C009 C00O 1.377(2) . ?
C00A C00B 1.3424(17) . ?
C00A C00D 1.5079(17) . ?
C00B C00C 1.5060(18) . ?
C00E C00H 1.388(2) . ?
C00F C00J 1.368(2) . ?
C00G C00L 1.3895(19) . ?
C00H C00J 1.376(2) . ?
C00I C00M 1.382(2) . ?
C00L C00M 1.382(2) . ?
C00N C00S 1.380(3) . ?
C00O C00Q 1.368(3) . ?
C00Q C00R 1.358(3) . ?
C00R C00S 1.364(3) . ?
